data_7151551
loop_
_publ_author_name
'Greci, Lucedio'
'Castagna, Riccardo'
'Carloni, Patricia'
'Stipa, Pierluigi'
'Rizzoli, Corrado'
'Righi, Lara'
'Sgarabotto, Paolo'

_publ_section_title
;
 Nitrenium ions.Part 5. For Part 4 see ref. 1 Reactions of
 N,N-dimethyl-p-benzoyloxyaniline-iminium chloride with indoles and
 indolizines. X-ray structure of unexpected
 [2-chloro-4-(4-dimethylaminophenyl-ONN-azoxy)phenyl]dimethylamine
 (azoxy derivative)
;
_journal_issue 21
_journal_name_full 'Organic &amp;  Biomolecular Chemistry'
_journal_page_first 3768
_journal_paper_doi 10.1039/b308088a
_journal_volume 1
_journal_year 2003
_chemical_formula_moiety 'C16 H19 Cl1 N4 O1'
_chemical_formula_sum 'C16 H19 Cl N4 O'
_chemical_formula_weight 318.80
_space_group_IT_number 14
_symmetry_cell_setting monoclinic
_symmetry_space_group_name_Hall '-P 2yn'
_symmetry_space_group_name_H-M 'P 1 21/n 1'
_atom_sites_solution_hydrogens difmap
_atom_sites_solution_primary direct
_atom_sites_solution_secondary difmap
_cell_angle_alpha 90.00(0)
_cell_angle_beta 95.50(10)
_cell_angle_gamma 90.00(0)
_cell_formula_units_Z 8.00
_cell_length_a 25.207(4)
_cell_length_b 7.631(2)
_cell_length_c 17.000(3)
_cell_measurement_reflns_used 25
_cell_measurement_temperature 296
_cell_measurement_theta_max 27.8
_cell_measurement_theta_min 14.9
_cell_volume 3255.0(13)
_computing_cell_refinement 'Belletti et al., 1993'
_computing_data_collection 'Belletti, Cantoni & Pasquinelli,1993'
_computing_data_reduction 'DIFAU (Belletti et al.)'
_computing_molecular_graphics 'ORTEP-3 for Windows (Farrugia, 1997)'
_computing_publication_material 'PARST (Nardelli, 1983)'
_computing_structure_refinement 'SHELXL93 (Sheldrick, 1993)'
_computing_structure_solution 'SIR97 (Altomare et al., 1998)'
_diffrn_ambient_temperature 296
_diffrn_measured_fraction_theta_full 1.0
_diffrn_measured_fraction_theta_max 1.0
_diffrn_measurement_device 'Enraf-Nonius CAD4'
_diffrn_measurement_method \w-2\t
_diffrn_radiation_monochromator graphite
_diffrn_radiation_source fine-focussealedtube
_diffrn_radiation_type CuK\a
_diffrn_radiation_wavelength 1.54178
_diffrn_reflns_av_R_equivalents 0.0184
_diffrn_reflns_av_sigmaI/netI 0.1157
_diffrn_reflns_limit_h_max 30
_diffrn_reflns_limit_h_min -30
_diffrn_reflns_limit_k_max 9
_diffrn_reflns_limit_k_min 0
_diffrn_reflns_limit_l_max 20
_diffrn_reflns_limit_l_min 0
_diffrn_reflns_number 6415
_diffrn_reflns_theta_full 70.14
_diffrn_reflns_theta_max 70.14
_diffrn_reflns_theta_min 3.01
_diffrn_standards_decay_% 0.2
_diffrn_standards_interval_count 150
_diffrn_standards_number 3
_exptl_absorpt_coefficient_mu 2.1350
_exptl_absorpt_correction_T_max 0.505
_exptl_absorpt_correction_T_min 0.469
_exptl_absorpt_correction_type refdelf
_exptl_absorpt_process_details '(Ugozzoli, 1997)'
_exptl_crystal_colour 'pale yellow'
_exptl_crystal_density_diffrn 1.3011
_exptl_crystal_density_meas ?
_exptl_crystal_density_method not_measured
_exptl_crystal_description prism
_exptl_crystal_F_000 1344.0
_exptl_crystal_size_max 0.47
_exptl_crystal_size_mid 0.35
_exptl_crystal_size_min 0.32
_refine_diff_density_max 0.166
_refine_diff_density_min -0.201
_refine_diff_density_rms 0.037
_refine_ls_extinction_method none
_refine_ls_goodness_of_fit_all 0.870
_refine_ls_goodness_of_fit_ref 1.235
_refine_ls_hydrogen_treatment noref
_refine_ls_matrix_type full
_refine_ls_number_parameters 397
_refine_ls_number_reflns 5243
_refine_ls_number_restraints 0
_refine_ls_restrained_S_all 1.428
_refine_ls_restrained_S_obs 1.235
_refine_ls_R_factor_all 0.1326
_refine_ls_R_factor_gt 0.0501
_refine_ls_shift/esd_mean 0.000
_refine_ls_shift/su_max 0.001
_refine_ls_structure_factor_coef Fsqd
_refine_ls_weighting_details w=1/[\s^2^(Fo^2^)]
_refine_ls_weighting_scheme calc
_refine_ls_wR_factor_all 0.0943
_refine_ls_wR_factor_ref 0.0677
_reflns_number_gt 2468
_reflns_number_total 6196
_reflns_threshold_expression 'I>2 \s(I)'
_cod_data_source_file b308088a.txt
_cod_data_source_block Compound_11
_cod_depositor_comments
;
The following automatic conversions were performed:

'_exptl_crystal_density_meas' value 'not_measured' was changed to '?'
- the value is perceived as not measured.

Automatic conversion script
Id: cif_fix_values 3008 2015-01-20 13:52:24Z robertas 
;
_cod_original_sg_symbol_H-M P21/N
_cod_original_formula_sum 'C16 H19 Cl1 N4 O1'
_cod_database_code 7151551

loop_
_symmetry_equiv_pos_as_xyz
'x, y, z'
'x+1/2, -y+1/2, z+1/2'
'-x, -y, -z'
'-x-1/2, y-1/2, -z-1/2'

loop_
_atom_site_aniso_label
_atom_site_aniso_U_11
_atom_site_aniso_U_22
_atom_site_aniso_U_33
_atom_site_aniso_U_23
_atom_site_aniso_U_13
_atom_site_aniso_U_12
Cl1A 0.0689(6) 0.0724(8) 0.0702(7) 0.0245(6) 0.0163(5) 0.0252(6)
O1A 0.0741(19) 0.1675(31) 0.0808(20) 0.0628(20) 0.0106(15) 0.0418(19)
N1A 0.0601(19) 0.0685(22) 0.0584(18) 0.0088(16) 0.0069(16) -0.0060(16)
N2A 0.0578(18) 0.0482(20) 0.0526(18) 0.0012(16) -0.0013(15) 0.0069(16)
N3A 0.0592(20) 0.0575(22) 0.0539(20) 0.0044(17) -0.0007(16) 0.0075(17)
N4A 0.0611(20) 0.0769(25) 0.0602(20) 0.0041(19) 0.0114(17) 0.0146(18)
C1A 0.0531(23) 0.0521(25) 0.0511(22) 0.0029(20) 0.0031(19) 0.0018(19)
C2A 0.0454(20) 0.0500(23) 0.0472(21) -0.0006(19) -0.0004(17) 0.0092(18)
C3A 0.0526(22) 0.0463(23) 0.0459(21) 0.0065(18) -0.0034(17) 0.0055(18)
C4A 0.0578(22) 0.0459(23) 0.0423(20) 0.0025(19) 0.0015(18) -0.0014(19)
C5A 0.0556(23) 0.0608(27) 0.0588(24) 0.0094(21) -0.0024(19) 0.0078(20)
C6A 0.0668(25) 0.0602(27) 0.0551(23) 0.0172(21) 0.0083(20) 0.0023(21)
C7A 0.0524(22) 0.0479(23) 0.0427(21) 0.0008(19) -0.0009(18) 0.0018(18)
C8A 0.0494(21) 0.0526(24) 0.0577(23) 0.0022(20) 0.0041(18) 0.0074(19)
C9A 0.0557(22) 0.0580(25) 0.0530(23) 0.0069(20) -0.0052(19) -0.0005(20)
C10A 0.0508(22) 0.0522(25) 0.0558(23) -0.0036(21) 0.0059(19) 0.0042(19)
C11A 0.0521(23) 0.0671(28) 0.0648(26) -0.0038(23) 0.0025(20) 0.0126(21)
C12A 0.0616(24) 0.0566(26) 0.0552(24) 0.0071(21) 0.0023(20) 0.0118(21)
C13A 0.0959(31) 0.0946(34) 0.0590(26) 0.0107(26) 0.0120(23) -0.0016(26)
C14A 0.0985(32) 0.0967(39) 0.0740(29) 0.0032(28) 0.0125(25) -0.0344(30)
C15A 0.0808(29) 0.1272(41) 0.0664(28) 0.0214(28) 0.0213(23) 0.0215(27)
C16A 0.0770(29) 0.0975(35) 0.0816(29) -0.0014(26) 0.0268(23) 0.0207(26)
Cl1B 0.0687(6) 0.0885(8) 0.0704(6) 0.0154(6) 0.0120(5) 0.0324(6)
O1B 0.0649(16) 0.1607(29) 0.0579(16) 0.0274(18) 0.0050(13) 0.0444(18)
N1B 0.0554(18) 0.0544(21) 0.0516(18) -0.0001(17) 0.0037(15) -0.0083(16)
N2B 0.0532(18) 0.0539(21) 0.0570(19) 0.0041(17) 0.0068(15) 0.0143(15)
N3B 0.0478(17) 0.0527(21) 0.0547(19) -0.0012(18) 0.0010(15) 0.0069(16)
N4B 0.0494(18) 0.0740(24) 0.0540(19) 0.0065(18) 0.0044(16) 0.0094(17)
C1B 0.0531(22) 0.0504(25) 0.0440(20) -0.0049(19) 0.0032(18) 0.0009(19)
C2B 0.0396(19) 0.0558(25) 0.0491(21) -0.0016(19) -0.0025(16) 0.0088(18)
C3B 0.0561(21) 0.0462(24) 0.0498(22) 0.0048(19) 0.0019(18) 0.0099(18)
C4B 0.0468(21) 0.0487(24) 0.0515(21) -0.0019(20) 0.0002(17) 0.0030(19)
C5B 0.0648(25) 0.0639(27) 0.0563(25) 0.0092(22) 0.0008(20) 0.0156(21)
C6B 0.0721(26) 0.0699(29) 0.0454(23) 0.0119(21) 0.0079(20) 0.0164(22)
C7B 0.0444(19) 0.0423(22) 0.0532(22) 0.0014(19) -0.0001(17) 0.0055(18)
C8B 0.0551(25) 0.0524(24) 0.0508(23) 0.0083(20) 0.0045(20) 0.0069(20)
C9B 0.0539(23) 0.0604(26) 0.0617(25) 0.0047(22) 0.0028(19) 0.0151(20)
C10B 0.0513(22) 0.0445(23) 0.0549(22) -0.0019(19) 0.0022(18) 0.0018(18)
C11B 0.0582(22) 0.0656(27) 0.0488(22) 0.0047(21) 0.0018(18) 0.0033(21)
C12B 0.0490(21) 0.0600(26) 0.0553(23) 0.0049(21) -0.0032(18) 0.0098(20)
C13B 0.0907(29) 0.0984(33) 0.0417(22) 0.0021(23) 0.0072(21) 0.0107(25)
C14B 0.0824(32) 0.0862(37) 0.0771(30) -0.0043(28) 0.0116(25) -0.0212(29)
C15B 0.0534(25) 0.0597(28) 0.0761(28) -0.0085(23) 0.0158(21) 0.0045(22)
C16B 0.0730(26) 0.0880(31) 0.0611(25) 0.0026(25) 0.0149(21) 0.0039(24)

loop_
_atom_site_label
_atom_site_fract_x
_atom_site_fract_y
_atom_site_fract_z
_atom_site_U_iso_or_equiv
_atom_site_thermal_displace_type
_atom_site_calc_flag
_atom_site_calc_attached_atom
_atom_site_aniso_ratio
_atom_site_occupancy
Cl1A 0.03096(3) 0.3203(1) 0.73332(5) 0.0699(4) aniso . . 2.62 1.0000
O1A 0.2790(1) 0.0048(4) 0.7290(2) 0.1072(14) aniso . . 5.19 1.0000
N1A 0.0561(1) 0.1065(4) 0.8787(2) 0.0589(11) aniso . . 1.49 1.0000
N2A 0.2111(1) 0.1507(3) 0.6616(2) 0.0533(11) aniso . . 1.50 1.0000
N3A 0.2580(1) 0.0873(4) 0.6703(2) 0.0573(12) aniso . . 1.46 1.0000
N4A 0.3860(1) 0.1449(4) 0.4190(2) 0.0657(13) aniso . . 1.70 1.0000
C1A 0.0964(1) 0.1091(4) 0.8273(2) 0.0522(14) aniso . . 1.14 1.0000
C2A 0.0891(1) 0.2028(4) 0.7563(2) 0.0478(12) aniso . . 1.57 1.0000
C3A 0.1284(1) 0.2126(4) 0.7058(2) 0.0488(14) aniso . . 1.67 1.0000
C4A 0.1770(1) 0.1283(4) 0.7228(2) 0.0489(14) aniso . . 1.45 1.0000
C5A 0.1852(1) 0.0361(4) 0.7941(2) 0.0589(14) aniso . . 1.63 1.0000
C6A 0.1454(1) 0.0297(4) 0.8430(2) 0.0606(15) aniso . . 1.88 1.0000
C7A 0.2903(1) 0.1092(4) 0.6044(2) 0.0480(13) aniso . . 1.37 1.0000
C8A 0.2722(1) 0.1966(4) 0.5371(2) 0.0533(13) aniso . . 1.37 1.0000
C9A 0.3038(1) 0.2101(4) 0.4751(2) 0.0563(14) aniso . . 1.59 1.0000
C10A 0.3547(1) 0.1352(5) 0.4802(2) 0.0529(13) aniso . . 1.28 1.0000
C11A 0.3724(1) 0.0498(4) 0.5509(2) 0.0615(15) aniso . . 1.71 1.0000
C12A 0.3406(1) 0.0366(4) 0.6105(2) 0.0580(14) aniso . . 1.65 1.0000
C13A 0.0735(1) 0.0706(5) 0.9619(2) 0.0829(18) aniso . . 1.79 1.0000
C14A 0.0100(1) 0.0024(5) 0.8519(2) 0.0895(20) aniso . . 2.21 1.0000
C15A 0.3680(1) 0.2269(5) 0.3459(2) 0.0906(17) aniso . . 2.58 1.0000
C16A 0.4389(1) 0.0693(5) 0.4260(2) 0.0841(19) aniso . . 2.20 1.0000
Cl1B 0.05306(3) 0.3543(1) 0.27928(5) 0.0755(4) aniso . . 2.62 1.0000
O1B 0.1778(1) 0.2289(4) 0.0864(1) 0.0945(13) aniso . . 4.45 1.0000
N1B 0.0847(1) 0.1306(4) 0.4202(2) 0.0539(11) aniso . . 1.36 1.0000
N2B 0.2295(1) 0.1105(4) 0.1884(2) 0.0546(12) aniso . . 1.75 1.0000
N3B 0.2200(1) 0.1601(4) 0.1163(2) 0.0520(11) aniso . . 1.42 1.0000
N4B 0.3870(1) 0.1026(4) -0.0779(2) 0.0592(12) aniso . . 1.72 1.0000
C1B 0.1206(1) 0.1298(4) 0.3622(2) 0.0493(13) aniso . . 1.33 1.0000
C2B 0.1089(1) 0.2227(4) 0.2920(2) 0.0486(13) aniso . . 1.81 1.0000
C3B 0.1427(1) 0.2220(4) 0.2318(2) 0.0509(13) aniso . . 1.64 1.0000
C4B 0.1900(1) 0.1288(4) 0.2409(2) 0.0493(13) aniso . . 1.28 1.0000
C5B 0.2033(1) 0.0427(4) 0.3132(2) 0.0620(16) aniso . . 1.87 1.0000
C6B 0.1692(1) 0.0435(4) 0.3707(2) 0.0623(14) aniso . . 2.20 1.0000
C7B 0.2631(1) 0.1393(4) 0.0667(2) 0.0470(12) aniso . . 1.51 1.0000
C8B 0.3107(1) 0.0639(4) 0.0935(2) 0.0528(15) aniso . . 1.50 1.0000
C9B 0.3512(1) 0.0504(4) 0.0468(2) 0.0588(15) aniso . . 1.77 1.0000
C10B 0.3456(1) 0.1138(4) -0.0321(2) 0.0504(14) aniso . . 1.31 1.0000
C11B 0.2965(1) 0.1846(4) -0.0592(2) 0.0577(14) aniso . . 1.44 1.0000
C12B 0.2557(1) 0.1964(4) -0.0108(2) 0.0553(14) aniso . . 1.69 1.0000
C13B 0.1063(1) 0.0827(5) 0.5007(2) 0.0769(18) aniso . . 2.56 1.0000
C14B 0.0350(1) 0.0398(5) 0.3989(2) 0.0817(18) aniso . . 1.69 1.0000
C15B 0.4397(1) 0.0566(4) -0.0448(2) 0.0625(16) aniso . . 1.81 1.0000
C16B 0.3831(1) 0.1918(4) -0.1541(2) 0.0735(16) aniso . . 1.60 1.0000
H3A 0.1223(1) 0.2769(4) 0.6594(2) 0.0586(0) iso . . 1.00 1.0000
H5A 0.2175(1) -0.0203(4) 0.8079(2) 0.0707(0) iso . . 1.00 1.0000
H6A 0.1518(1) -0.0322(4) 0.8901(2) 0.0727(0) iso . . 1.00 1.0000
H8A 0.2384(1) 0.2471(4) 0.5328(2) 0.0640(0) iso . . 1.00 1.0000
H9A 0.2911(1) 0.2698(4) 0.4294(2) 0.0675(0) iso . . 1.00 1.0000
H11A 0.4065(1) 0.0016(4) 0.5570(2) 0.0738(0) iso . . 1.00 1.0000
H12A 0.3529(1) -0.0226(4) 0.6565(2) 0.0696(0) iso . . 1.00 1.0000
H131 0.0432(1) 0.0717(5) 0.9920(2) 0.0994(0) iso . . 1.00 1.0000
H132 0.0984(1) 0.1590(5) 0.9818(2) 0.0994(0) iso . . 1.00 1.0000
H133 0.0903(1) -0.0422(5) 0.9664(2) 0.0994(0) iso . . 1.00 1.0000
H141 -0.0155(1) 0.0076(5) 0.8903(2) 0.1154(0) iso . . 1.00 1.0000
H142 0.0207(1) -0.1170(5) 0.8452(2) 0.1154(0) iso . . 1.00 1.0000
H143 -0.0058(1) 0.0474(5) 0.8023(2) 0.1154(0) iso . . 1.00 1.0000
H151 0.3955(1) 0.2204(5) 0.3106(2) 0.1087(0) iso . . 1.00 1.0000
H152 0.3597(1) 0.3475(5) 0.3552(2) 0.1087(0) iso . . 1.00 1.0000
H153 0.3367(1) 0.1680(5) 0.3227(2) 0.1087(0) iso . . 1.00 1.0000
H161 0.4551(1) 0.0881(5) 0.3778(2) 0.1009(0) iso . . 1.00 1.0000
H162 0.4366(1) -0.0542(5) 0.4358(2) 0.1009(0) iso . . 1.00 1.0000
H163 0.4602(1) 0.1239(5) 0.4690(2) 0.1009(0) iso . . 1.00 1.0000
H3B 0.1335(1) 0.2842(4) 0.1855(2) 0.0611(0) iso . . 1.00 1.0000
H5B 0.2357(1) -0.0155(4) 0.3219(2) 0.0744(0) iso . . 1.00 1.0000
H6B 0.1789(1) -0.0163(4) 0.4175(2) 0.0748(0) iso . . 1.00 1.0000
H8B 0.3154(1) 0.0210(4) 0.1449(2) 0.0674(0) iso . . 1.00 1.0000
H9B 0.3832(1) -0.0011(4) 0.0668(2) 0.0706(0) iso . . 1.00 1.0000
H11B 0.2910(1) 0.2249(4) -0.1109(2) 0.0693(0) iso . . 1.00 1.0000
H12B 0.2230(1) 0.2429(4) -0.0305(2) 0.0663(0) iso . . 1.00 1.0000
H134 0.0784(1) 0.0876(5) 0.5353(2) 0.0922(0) iso . . 1.00 1.0000
H135 0.1341(1) 0.1632(5) 0.5188(2) 0.0922(0) iso . . 1.00 1.0000
H136 0.1205(1) -0.0340(5) 0.5005(2) 0.0922(0) iso . . 1.00 1.0000
H144 0.0129(1) 0.0468(5) 0.4418(2) 0.1100(0) iso . . 1.00 1.0000
H145 0.0421(1) -0.0809(5) 0.3880(2) 0.1100(0) iso . . 1.00 1.0000
H146 0.0169(1) 0.0933(5) 0.3527(2) 0.1100(0) iso . . 1.00 1.0000
H154 0.4633(1) 0.0553(4) -0.0859(2) 0.0830(0) iso . . 1.00 1.0000
H155 0.4390(1) -0.0574(4) -0.0211(2) 0.0830(0) iso . . 1.00 1.0000
H156 0.4520(1) 0.1412(4) -0.0054(2) 0.0830(0) iso . . 1.00 1.0000
H164 0.4151(1) 0.1717(4) -0.1792(2) 0.0882(0) iso . . 1.00 1.0000
H166 0.3787(1) 0.3153(4) -0.1462(2) 0.0882(0) iso . . 1.00 1.0000
H165 0.3531(1) 0.1472(4) -0.1870(2) 0.0882(0) iso . . 1.00 1.0000

loop_
_atom_type_symbol
_atom_type_description
_atom_type_scat_dispersion_real
_atom_type_scat_dispersion_imag
_atom_type_scat_source
Cl Cl 0.3639 0.7018 'International Tables Vol C Tables 4.2.6.8 and 6.1.1.4'
O O 0.0492 0.0322 'International Tables Vol C Tables 4.2.6.8 and 6.1.1.4'
N N 0.0311 0.0180 'International Tables Vol C Tables 4.2.6.8 and 6.1.1.4'
C C 0.0181 0.0091 'International Tables Vol C Tables 4.2.6.8 and 6.1.1.4'
H H 0.0000 0.0000 'International Tables Vol C Tables 4.2.6.8 and 6.1.1.4'

loop_
_geom_angle_atom_site_label_1
_geom_angle_atom_site_label_2
_geom_angle_atom_site_label_3
_geom_angle
_geom_angle_publ_flag
C1A N1A C13A 115.9(3) yes
C1A N1A C14A 114.8(3) yes
C13A N1A C14A 111.0(3) yes
N3A N2A C4A 119.3(3) yes
O1A N3A N2A 126.9(3) yes
O1A N3A C7A 116.5(3) yes
N2A N3A C7A 116.6(3) yes
C10A N4A C15A 121.9(3) yes
C10A N4A C16A 120.7(3) yes
C15A N4A C16A 117.4(3) yes
N1A C1A C2A 120.1(3) yes
N1A C1A C6A 124.2(3) yes
C2A C1A C6A 115.6(3) yes
Cl1A C2A C1A 119.8(2) yes
Cl1A C2A C3A 118.5(3) yes
C1A C2A C3A 121.6(3) yes
C2A C3A C4A 121.3(3) yes
C2A C3A H3A 119.3(4) yes
C4A C3A H3A 119.5(4) yes
N2A C4A C3A 112.0(3) yes
N2A C4A C5A 130.1(3) yes
C3A C4A C5A 117.8(3) yes
C4A C5A C6A 119.3(3) yes
C4A C5A H5A 120.2(4) yes
C6A C5A H5A 120.4(4) yes
C1A C6A C5A 124.3(3) yes
C1A C6A H6A 117.9(4) yes
C5A C6A H6A 117.8(4) yes
N3A C7A C8A 122.3(3) yes
N3A C7A C12A 118.3(3) yes
C8A C7A C12A 119.4(3) yes
C7A C8A C9A 120.3(3) yes
C7A C8A H8A 119.8(4) yes
C9A C8A H8A 119.9(4) yes
C8A C9A C10A 120.9(3) yes
C8A C9A H9A 119.7(4) yes
C10A C9A H9A 119.4(4) yes
N4A C10A C9A 121.6(3) yes
N4A C10A C11A 121.2(3) yes
C9A C10A C11A 117.2(3) yes
C10A C11A C12A 120.9(3) yes
C10A C11A H11A 119.6(4) yes
C12A C11A H11A 119.6(4) yes
C7A C12A C11A 121.3(3) yes
C7A C12A H12A 119.2(4) yes
C11A C12A H12A 119.4(4) yes
N1A C13A H131 109.5(4) yes
N1A C13A H132 109.5(4) yes
N1A C13A H133 109.5(4) yes
H131 C13A H132 109.4(5) yes
H131 C13A H133 109.5(5) yes
H132 C13A H133 109.5(5) yes
N1A C14A H141 109.5(4) yes
N1A C14A H142 109.4(4) yes
N1A C14A H143 109.5(4) yes
H141 C14A H142 109.5(5) yes
H141 C14A H143 109.5(4) yes
H142 C14A H143 109.4(5) yes
N4A C15A H151 109.5(4) yes
N4A C15A H152 109.5(4) yes
N4A C15A H153 109.5(4) yes
H151 C15A H152 109.5(5) yes
H151 C15A H153 109.5(4) yes
H152 C15A H153 109.5(5) yes
N4A C16A H161 109.5(4) yes
N4A C16A H162 109.6(4) yes
N4A C16A H163 109.5(4) yes
H161 C16A H162 109.4(5) yes
H161 C16A H163 109.4(4) yes
H162 C16A H163 109.4(5) yes
C1B N1B C13B 116.6(3) yes
C1B N1B C14B 115.1(3) yes
C13B N1B C14B 110.4(3) yes
N3B N2B C4B 119.9(3) yes
O1B N3B N2B 125.9(3) yes
O1B N3B C7B 117.8(3) yes
N2B N3B C7B 116.3(3) yes
C10B N4B C15B 121.4(3) yes
C10B N4B C16B 119.2(3) yes
C15B N4B C16B 116.3(3) yes
N1B C1B C2B 120.1(3) yes
N1B C1B C6B 123.6(3) yes
C2B C1B C6B 116.3(3) yes
Cl1B C2B C1B 120.4(2) yes
Cl1B C2B C3B 117.3(3) yes
C1B C2B C3B 122.2(3) yes
C2B C3B C4B 120.0(3) yes
C2B C3B H3B 120.0(4) yes
C4B C3B H3B 120.0(4) yes
N2B C4B C3B 129.4(3) yes
N2B C4B C5B 112.6(3) yes
C3B C4B C5B 117.9(3) yes
C4B C5B C6B 120.8(3) yes
C4B C5B H5B 119.7(4) yes
C6B C5B H5B 119.6(4) yes
C1B C6B C5B 122.6(3) yes
C1B C6B H6B 118.7(4) yes
C5B C6B H6B 118.7(4) yes
N3B C7B C8B 122.4(3) yes
N3B C7B C12B 118.7(3) yes
C8B C7B C12B 118.9(3) yes
C7B C8B C9B 121.5(3) yes
C7B C8B H8B 119.3(4) yes
C9B C8B H8B 119.2(4) yes
C8B C9B C10B 121.0(3) yes
C8B C9B H9B 119.5(4) yes
C10B C9B H9B 119.5(4) yes
N4B C10B C9B 120.4(3) yes
N4B C10B C11B 122.8(3) yes
C9B C10B C11B 116.8(3) yes
C10B C11B C12B 121.3(3) yes
C10B C11B H11B 119.4(4) yes
C12B C11B H11B 119.4(4) yes
C7B C12B C11B 120.5(3) yes
C7B C12B H12B 119.8(4) yes
C11B C12B H12B 119.7(4) yes
N1B C13B H134 109.5(4) yes
N1B C13B H135 109.5(4) yes
N1B C13B H136 109.4(4) yes
H134 C13B H135 109.5(5) yes
H134 C13B H136 109.5(5) yes
H135 C13B H136 109.5(5) yes
N1B C14B H144 109.5(4) yes
N1B C14B H145 109.6(4) yes
N1B C14B H146 109.4(4) yes
H144 C14B H145 109.4(5) yes
H144 C14B H146 109.4(4) yes
H145 C14B H146 109.4(5) yes
N4B C15B H154 109.4(4) yes
N4B C15B H155 109.4(4) yes
N4B C15B H156 109.5(4) yes
H154 C15B H155 109.5(4) yes
H154 C15B H156 109.5(4) yes
H155 C15B H156 109.5(4) yes
N4B C16B H164 109.4(4) yes
N4B C16B H166 109.4(3) yes
N4B C16B H165 109.6(4) yes
H164 C16B H166 109.4(4) yes
H164 C16B H165 109.5(4) yes
H166 C16B H165 109.6(4) yes

loop_
_geom_bond_atom_site_label_1
_geom_bond_atom_site_label_2
_geom_bond_distance
_geom_bond_publ_flag
Cl1A C2A 1.730(3) yes
O1A N3A 1.253(4) yes
N1A C1A 1.402(4) yes
N1A C13A 1.466(5) yes
N1A C14A 1.445(4) yes
N2A N3A 1.273(4) yes
N2A C4A 1.422(5) yes
N3A C7A 1.456(5) yes
N4A C10A 1.367(5) yes
N4A C15A 1.426(5) yes
N4A C16A 1.447(4) yes
C1A C2A 1.400(5) yes
C1A C6A 1.379(4) yes
C2A C3A 1.374(4) yes
C3A C4A 1.389(4) yes
C3A H3A 0.929(5) yes
C4A C5A 1.400(5) yes
C5A C6A 1.364(4) yes
C5A H5A 0.931(4) yes
C6A H6A 0.930(5) yes
C7A C8A 1.364(5) yes
C7A C12A 1.378(4) yes
C8A C9A 1.384(5) yes
C8A H8A 0.932(4) yes
C9A C10A 1.400(4) yes
C9A H9A 0.931(4) yes
C10A C11A 1.402(5) yes
C11A C12A 1.355(5) yes
C11A H11A 0.932(4) yes
C12A H12A 0.930(4) yes
C13A H131 0.959(4) yes
C13A H132 0.961(5) yes
C13A H133 0.959(5) yes
C14A H141 0.960(4) yes
C14A H142 0.960(5) yes
C14A H143 0.961(5) yes
C15A H151 0.961(4) yes
C15A H152 0.960(5) yes
C15A H153 0.959(4) yes
C16A H161 0.961(5) yes
C16A H162 0.960(5) yes
C16A H163 0.960(4) yes
Cl1B C2B 1.726(3) yes
O1B N3B 1.250(4) yes
N1B C1B 1.401(5) yes
N1B C13B 1.470(5) yes
N1B C14B 1.447(4) yes
N2B N3B 1.283(5) yes
N2B C4B 1.406(4) yes
N3B C7B 1.446(4) yes
N4B C10B 1.363(4) yes
N4B C15B 1.436(4) yes
N4B C16B 1.458(5) yes
C1B C2B 1.395(5) yes
C1B C6B 1.386(4) yes
C2B C3B 1.393(5) yes
C3B C4B 1.384(4) yes
C3B H3B 0.929(5) yes
C4B C5B 1.406(5) yes
C5B C6B 1.362(5) yes
C5B H5B 0.929(4) yes
C6B H6B 0.929(5) yes
C7B C8B 1.369(4) yes
C7B C12B 1.383(5) yes
C8B C9B 1.356(4) yes
C8B H8B 0.930(5) yes
C9B C10B 1.420(5) yes
C9B H9B 0.932(4) yes
C10B C11B 1.388(4) yes
C11B C12B 1.380(4) yes
C11B H11B 0.929(5) yes
C12B H12B 0.930(4) yes
C13B H134 0.960(4) yes
C13B H135 0.960(4) yes
C13B H136 0.960(5) yes
C14B H144 0.961(5) yes
C14B H145 0.960(5) yes
C14B H146 0.961(5) yes
C15B H154 0.960(5) yes
C15B H155 0.960(4) yes
C15B H156 0.960(4) yes
C16B H164 0.960(4) yes
C16B H166 0.960(4) yes
C16B H165 0.959(4) yes
